data_2219602
loop_
_publ_author_name
'Ma, Qi'
'Lu, Li-Ping'
'Zhu, Miao-Li'

_publ_section_title
;
 1,2-Bis(2-furylmethylene)hydrazine
;
_journal_coeditor_code HB2802
_journal_issue 10
_journal_name_full 'Acta Crystallographica Section E'
_journal_page_first o2026
_journal_paper_doi 10.1107/S1600536808030729
_journal_volume 64
_journal_year 2008
_chemical_formula_iupac 'C10 H8 N2 O2'
_chemical_formula_moiety 'C10 H8 N2 O2'
_chemical_formula_sum 'C10 H8 N2 O2'
_chemical_formula_weight 188.18
_chemical_name_systematic
;
1,2-Bis(2-furylmethylene)hydrazine
;
_space_group_IT_number 61
_symmetry_cell_setting orthorhombic
_symmetry_space_group_name_Hall '-P 2ac 2ab'
_symmetry_space_group_name_H-M 'P b c a'
_atom_sites_solution_hydrogens geom
_atom_sites_solution_primary direct
_atom_sites_solution_secondary difmap
_audit_creation_method SHELXL97
_cell_angle_alpha 90.00
_cell_angle_beta 90.00
_cell_angle_gamma 90.00
_cell_formula_units_Z 4
_cell_length_a 6.877(2)
_cell_length_b 8.996(3)
_cell_length_c 15.171(4)
_cell_measurement_reflns_used 5207
_cell_measurement_temperature 298(2)
_cell_measurement_theta_max 25.32
_cell_measurement_theta_min 2.62
_cell_volume 938.6(5)
_computing_cell_refinement 'SAINT (Bruker, 2000)'
_computing_data_collection 'SMART (Bruker, 2000)'
_computing_data_reduction 'SAINT (Bruker, 2000)'
_computing_molecular_graphics 'SHELXTL/PC (Sheldrick, 2008)'
_computing_publication_material 'SHELXTL/PC (Sheldrick, 2008)'
_computing_structure_refinement 'SHELXL97 (Sheldrick, 2008)'
_computing_structure_solution 'SHELXS97 (Sheldrick, 2008)'
_diffrn_ambient_temperature 298(2)
_diffrn_measured_fraction_theta_full 0.999
_diffrn_measured_fraction_theta_max 0.999
_diffrn_measurement_device_type 'Bruker SMART 1K CCD'
_diffrn_measurement_method \w
_diffrn_radiation_monochromator graphite
_diffrn_radiation_source 'fine-focus sealed tube'
_diffrn_radiation_type MoK\a
_diffrn_radiation_wavelength 0.71073
_diffrn_reflns_av_R_equivalents 0.0806
_diffrn_reflns_av_sigmaI/netI 0.0421
_diffrn_reflns_limit_h_max 8
_diffrn_reflns_limit_h_min -8
_diffrn_reflns_limit_k_max 10
_diffrn_reflns_limit_k_min -10
_diffrn_reflns_limit_l_max 9
_diffrn_reflns_limit_l_min -18
_diffrn_reflns_number 4129
_diffrn_reflns_theta_full 25.00
_diffrn_reflns_theta_max 25.32
_diffrn_reflns_theta_min 2.62
_diffrn_standards_number 0
_exptl_absorpt_coefficient_mu 0.096
_exptl_absorpt_correction_T_max 0.963
_exptl_absorpt_correction_T_min 0.954
_exptl_absorpt_correction_type multi-scan
_exptl_absorpt_process_details '(SADABS; Sheldrick, 2000)'
_exptl_crystal_colour yellow
_exptl_crystal_density_diffrn 1.332
_exptl_crystal_density_method 'not measured'
_exptl_crystal_description block
_exptl_crystal_F_000 392
_exptl_crystal_size_max 0.50
_exptl_crystal_size_mid 0.40
_exptl_crystal_size_min 0.40
_refine_diff_density_max 0.162
_refine_diff_density_min -0.248
_refine_ls_extinction_method none
_refine_ls_goodness_of_fit_ref 1.052
_refine_ls_hydrogen_treatment constr
_refine_ls_matrix_type full
_refine_ls_number_parameters 65
_refine_ls_number_reflns 829
_refine_ls_number_restraints 0
_refine_ls_restrained_S_all 1.052
_refine_ls_R_factor_all 0.0469
_refine_ls_R_factor_gt 0.0386
_refine_ls_shift/su_max 0.000
_refine_ls_shift/su_mean 0.000
_refine_ls_structure_factor_coef Fsqd
_refine_ls_weighting_details 'calc w = 1/[\s^2^(Fo^2^)+(0.0662P)^2^] where P=(Fo^2^+2Fc^2^)/3'
_refine_ls_weighting_scheme calc
_refine_ls_wR_factor_gt 0.1016
_refine_ls_wR_factor_ref 0.1052
_reflns_number_gt 677
_reflns_number_total 829
_reflns_threshold_expression I>2\s(I)
_cod_data_source_file hb2802.cif
_cod_data_source_block I
_cod_database_code 2219602
_cod_database_fobs_code 2219602

loop_
_symmetry_equiv_pos_as_xyz
'x, y, z'
'-x+1/2, -y, z+1/2'
'-x, y+1/2, -z+1/2'
'x+1/2, -y+1/2, -z'
'-x, -y, -z'
'x-1/2, y, -z-1/2'
'x, -y-1/2, z-1/2'
'-x-1/2, y-1/2, z'

loop_
_atom_site_type_symbol
_atom_site_label
_atom_site_fract_x
_atom_site_fract_y
_atom_site_fract_z
_atom_site_U_iso_or_equiv
_atom_site_adp_type
_atom_site_calc_flag
_atom_site_refinement_flags
_atom_site_occupancy
C C1 -0.0467(2) 0.88870(18) 0.18436(11) 0.0736(5) Uani d . 1
H H1 -0.0937 0.8074 0.2157 0.088 Uiso calc R 1
C C2 -0.1336(2) 1.01970(19) 0.18094(10) 0.0719(5) Uani d . 1
H H2 -0.2492 1.0466 0.2084 0.086 Uiso calc R 1
C C3 -0.0168(2) 1.10963(17) 0.12769(10) 0.0642(5) Uani d . 1
H H3 -0.0400 1.2085 0.1131 0.077 Uiso calc R 1
C C4 0.13456(19) 1.02755(14) 0.10149(8) 0.0529(4) Uani d . 1
C C5 0.2964(2) 1.06191(15) 0.04628(9) 0.0566(4) Uani d . 1
H H5 0.3049 1.1570 0.0225 0.068 Uiso calc R 1
N N1 0.42950(18) 0.96866(13) 0.02805(8) 0.0613(4) Uani d . 1
O O1 0.12017(16) 0.88799(10) 0.13632(7) 0.0669(4) Uani d . 1

loop_
_atom_site_aniso_label
_atom_site_aniso_U_11
_atom_site_aniso_U_22
_atom_site_aniso_U_33
_atom_site_aniso_U_12
_atom_site_aniso_U_13
_atom_site_aniso_U_23
C1 0.0695(10) 0.0698(11) 0.0815(11) -0.0135(8) 0.0114(9) 0.0137(8)
C2 0.0637(10) 0.0800(12) 0.0721(11) 0.0049(8) 0.0084(7) 0.0085(8)
C3 0.0722(11) 0.0589(10) 0.0616(9) 0.0093(7) 0.0038(7) 0.0082(7)
C4 0.0639(9) 0.0452(8) 0.0496(7) -0.0049(6) -0.0044(6) 0.0007(6)
C5 0.0690(10) 0.0485(8) 0.0522(8) -0.0055(7) 0.0007(7) 0.0013(6)
N1 0.0649(8) 0.0541(8) 0.0649(8) -0.0033(6) 0.0084(5) 0.0045(5)
O1 0.0698(8) 0.0479(7) 0.0830(8) -0.0029(5) 0.0078(5) 0.0057(4)

loop_
_atom_type_symbol
_atom_type_description
_atom_type_scat_dispersion_real
_atom_type_scat_dispersion_imag
_atom_type_scat_source
C C 0.0033 0.0016 'International Tables Vol C Tables 4.2.6.8 and 6.1.1.4'
H H 0.0000 0.0000 'International Tables Vol C Tables 4.2.6.8 and 6.1.1.4'
N N 0.0061 0.0033 'International Tables Vol C Tables 4.2.6.8 and 6.1.1.4'
O O 0.0106 0.0060 'International Tables Vol C Tables 4.2.6.8 and 6.1.1.4'

loop_
_geom_angle_atom_site_label_1
_geom_angle_atom_site_label_2
_geom_angle_atom_site_label_3
_geom_angle_site_symmetry_3
_geom_angle
C2 C1 O1 . 111.39(14)
C2 C1 H1 . 124.3
O1 C1 H1 . 124.3
C1 C2 C3 . 106.18(15)
C1 C2 H2 . 126.9
C3 C2 H2 . 126.9
C4 C3 C2 . 107.45(14)
C4 C3 H3 . 126.3
C2 C3 H3 . 126.3
C3 C4 O1 . 109.66(12)
C3 C4 C5 . 131.47(13)
O1 C4 C5 . 118.87(12)
N1 C5 C4 . 123.10(13)
N1 C5 H5 . 118.4
C4 C5 H5 . 118.4
C5 N1 N1 5_675 111.29(15)
C1 O1 C4 . 105.32(12)

loop_
_geom_bond_atom_site_label_1
_geom_bond_atom_site_label_2
_geom_bond_site_symmetry_2
_geom_bond_distance
C1 C2 . 1.322(2)
C1 O1 . 1.359(2)
C1 H1 . 0.9300
C2 C3 . 1.397(2)
C2 H2 . 0.9300
C3 C4 . 1.3364(19)
C3 H3 . 0.9300
C4 O1 . 1.3657(16)
C4 C5 . 1.427(2)
C5 N1 . 1.2721(18)
C5 H5 . 0.9300
N1 N1 5_675 1.408(2)

loop_
_geom_torsion_atom_site_label_1
_geom_torsion_atom_site_label_2
_geom_torsion_atom_site_label_3
_geom_torsion_atom_site_label_4
_geom_torsion_site_symmetry_4
_geom_torsion
O1 C1 C2 C3 . -0.05(19)
C1 C2 C3 C4 . 0.23(18)
C2 C3 C4 O1 . -0.32(17)
C2 C3 C4 C5 . 179.42(15)
C3 C4 C5 N1 . 179.91(15)
O1 C4 C5 N1 . -0.4(2)
C4 C5 N1 N1 5_675 179.64(14)
C2 C1 O1 C4 . -0.14(18)
C3 C4 O1 C1 . 0.29(16)
C5 C4 O1 C1 . -179.49(12)
